data_7237845
loop_
_publ_author_name
'Ptak, Maciej'
'Collings, Ines E.'
'Svane, Katrine L.'
'Sieradzki, Adam'
'Paraguassu, Waldeci'
'M\;aczka, Miros\/law'

_publ_section_title
;
 Pressure-enhanced ferroelectric polarisation in a polar perovskite-like
 [C2H5NH3]Na0.5Cr0.5(HCOO)3 metal--organic framework
;
_journal_issue 28
_journal_name_full 'Journal of Materials Chemistry C'
_journal_page_first 8660
_journal_paper_doi 10.1039/C9TC01924C
_journal_volume 7
_journal_year 2019
_chemical_formula_moiety 'C6 H6 Cr Na O12, 2(C2 H8 N)'
_chemical_formula_sum 'C10 H22 Cr N2 Na O12'
_chemical_formula_weight 437.28
_space_group_crystal_system monoclinic
_space_group_IT_number 7
_space_group_name_Hall 'P -2yac'
_space_group_name_H-M_alt 'P 1 n 1'
_atom_sites_solution_hydrogens geom
_audit_creation_method SHELXL-2016/6
_audit_update_record
;
2019-02-11 deposited with the CCDC.	2019-06-20 downloaded from the CCDC.
;
_cell_angle_alpha 90
_cell_angle_beta 91.101(11)
_cell_angle_gamma 90
_cell_formula_units_Z 2
_cell_length_a 8.0820(4)
_cell_length_b 9.1463(5)
_cell_length_c 11.948(6)
_cell_measurement_reflns_used 477
_cell_measurement_temperature 293(2)
_cell_measurement_theta_max 17.8360
_cell_measurement_theta_min 1.9420
_cell_volume 883.0(4)
_computing_cell_refinement 'CrysAlisPro (Agilent Technologies, 2013)'
_computing_data_reduction 'CrysAlisPro (Agilent Technologies, 2013)'
_computing_molecular_graphics 'SHELXLE-2011 (Huebschle, 2011)'
_computing_structure_refinement 'SHELXL-2016/6 (Sheldrick, 2016)'
_computing_structure_solution 'SHELXT 2014/5 (Sheldrick, 2014)'
_diffrn_ambient_pressure '0.49 GPa'
_diffrn_ambient_temperature 293(2)
_diffrn_detector_area_resol_mean 7
_diffrn_measured_fraction_theta_full 0.457
_diffrn_measured_fraction_theta_max 0.265
_diffrn_measurement_device_type 'ID15B beamline, ESRF'
_diffrn_measurement_method 'omega scans'
_diffrn_radiation_type synchrotron
_diffrn_radiation_wavelength 0.41134
_diffrn_reflns_av_R_equivalents 0.0274
_diffrn_reflns_av_unetI/netI 0.0509
_diffrn_reflns_Laue_measured_fraction_full 0.457
_diffrn_reflns_Laue_measured_fraction_max 0.265
_diffrn_reflns_limit_h_max 14
_diffrn_reflns_limit_h_min -14
_diffrn_reflns_limit_k_max 16
_diffrn_reflns_limit_k_min -16
_diffrn_reflns_limit_l_max 7
_diffrn_reflns_limit_l_min -7
_diffrn_reflns_number 3263
_diffrn_reflns_point_group_measured_fraction_full 0.426
_diffrn_reflns_point_group_measured_fraction_max 0.221
_diffrn_reflns_theta_full 14.288
_diffrn_reflns_theta_max 21.828
_diffrn_reflns_theta_min 2.170
_diffrn_source synchrotron
_exptl_absorpt_coefficient_mu 0.175
_exptl_absorpt_correction_T_max 1.00000
_exptl_absorpt_correction_T_min 0.93562
_exptl_absorpt_correction_type multi-scan
_exptl_absorpt_process_details
;
CrysAlisPro 1.171.39.46 (Rigaku Oxford Diffraction, 2018)
Empirical absorption correction using spherical harmonics,
 implemented in SCALE3 ABSPACK scaling algorithm.
;
_exptl_crystal_colour 'dark blue'
_exptl_crystal_density_diffrn 1.645
_exptl_crystal_description block
_exptl_crystal_F_000 454
_exptl_crystal_size_max 0.060
_exptl_crystal_size_mid 0.050
_exptl_crystal_size_min 0.030
_refine_diff_density_max 0.400
_refine_diff_density_min -0.481
_refine_diff_density_rms 0.053
_refine_ls_abs_structure_details
;
 Flack x determined using 641 quotients [(I+)-(I-)]/[(I+)+(I-)]
 (Parsons, Flack and Wagner, Acta Cryst. B69 (2013) 249-259).
;
_refine_ls_abs_structure_Flack 0.02(6)
_refine_ls_extinction_method none
_refine_ls_goodness_of_fit_ref 1.099
_refine_ls_hydrogen_treatment constr
_refine_ls_matrix_type full
_refine_ls_number_parameters 234
_refine_ls_number_reflns 2419
_refine_ls_number_restraints 18
_refine_ls_restrained_S_all 1.095
_refine_ls_R_factor_all 0.0611
_refine_ls_R_factor_gt 0.0439
_refine_ls_shift/su_max 0.000
_refine_ls_shift/su_mean 0.000
_refine_ls_structure_factor_coef Fsqd
_refine_ls_weighting_details 'w=1/[\s^2^(Fo^2^)+(0.0247P)^2^+0.6726P] where P=(Fo^2^+2Fc^2^)/3'
_refine_ls_weighting_scheme calc
_refine_ls_wR_factor_gt 0.0885
_refine_ls_wR_factor_ref 0.1118
_reflns_Friedel_coverage 0.664
_reflns_Friedel_fraction_full 0.396
_reflns_Friedel_fraction_max 0.177
_reflns_number_gt 1862
_reflns_number_total 2419
_reflns_threshold_expression 'I > 2\s(I)'
_cod_data_source_file c9tc01924c2.cif
_cod_data_source_block EtaNaCrF_c1_p01
_cod_original_sg_symbol_H-M 'P n'
_cod_database_code 7237845
_shelx_shelxl_version_number 2016/6
_shelx_space_group_comment
;
The symmetry employed for this shelxl refinement is uniquely defined
by the following loop, which should always be used as a source of
symmetry information in preference to the above space-group names.
They are only intended as comments.
;

loop_
_space_group_symop_operation_xyz
'x, y, z'
'x+1/2, -y, z+1/2'

loop_
_atom_site_label
_atom_site_type_symbol
_atom_site_fract_x
_atom_site_fract_y
_atom_site_fract_z
_atom_site_U_iso_or_equiv
_atom_site_adp_type
_atom_site_occupancy
_atom_site_site_symmetry_order
_atom_site_calc_flag
_atom_site_refinement_flags_posn
_atom_site_refinement_flags_adp
Cr1 Cr 0.58276(13) 0.77495(10) 0.50187(18) 0.0252(9) Uani 1 1 d . .
Na1 Na 0.0790(5) 0.2741(2) 0.5038(8) 0.029(2) Uani 1 1 d . .
C1 C 0.8576(8) 0.5685(8) 0.5296(16) 0.046(9) Uani 1 1 d . U
H1 H 0.822669 0.531604 0.460573 0.055 Uiso 1 1 calc R U
C2 C 0.6453(10) 0.7663(8) 0.261(2) 0.026(6) Uani 1 1 d . U
H2 H 0.535610 0.736138 0.253877 0.031 Uiso 1 1 calc R U
C3 C 0.3536(9) 0.5313(8) 0.4752(16) 0.049(9) Uani 1 1 d . U
H3 H 0.288693 0.582568 0.525197 0.059 Uiso 1 1 calc R U
C4 C 0.5149(12) 0.7478(11) 0.740(2) 0.036(7) Uani 1 1 d . U
H4 H 0.625246 0.773846 0.750673 0.043 Uiso 1 1 calc R U
C5 C 0.7923(8) 1.0363(7) 0.5243(16) 0.048(8) Uani 1 1 d . U
H5 H 0.851636 0.998435 0.465052 0.057 Uiso 1 1 calc R U
C6 C 0.3130(8) 0.9851(7) 0.4742(15) 0.039(8) Uani 1 1 d . U
H6 H 0.355169 1.027398 0.539595 0.047 Uiso 1 1 calc R U
O1 O 0.7796(5) 0.6773(5) 0.5687(10) 0.035(5) Uani 1 1 d . U
O2 O 0.9771(6) 0.5084(6) 0.5773(12) 0.052(6) Uani 1 1 d . U
O3 O 0.7041(7) 0.7935(6) 0.3614(14) 0.031(5) Uani 1 1 d . U
O4 O 0.7215(7) 0.7773(6) 0.1773(12) 0.036(5) Uani 1 1 d . U
O5 O 0.4937(5) 0.5858(5) 0.4476(9) 0.032(5) Uani 1 1 d . U
O6 O 0.3019(7) 0.4142(6) 0.4381(12) 0.0508(15) Uiso 1 1 d . .
O7 O 0.4602(7) 0.7509(6) 0.6412(14) 0.033(6) Uani 1 1 d . U
O8 O 0.4371(7) 0.7138(7) 0.8232(14) 0.044(6) Uani 1 1 d . U
O9 O 0.6676(5) 0.9638(5) 0.5585(10) 0.037(5) Uani 1 1 d . U
O10 O 0.8375(7) 1.1514(6) 0.5646(11) 0.047(6) Uani 1 1 d . U
O11 O 0.3868(6) 0.8747(5) 0.4345(11) 0.029(5) Uani 1 1 d . U
O12 O 0.1864(6) 1.0395(5) 0.4295(10) 0.039(6) Uani 1 1 d . U
C7 C 0.1182(10) 0.7168(8) 0.2788(19) 0.059(11) Uani 1 1 d . .
H7A H 0.237452 0.721070 0.289098 0.071 Uiso 1 1 calc R U
H7B H 0.071841 0.685180 0.349112 0.071 Uiso 1 1 calc R U
C8 C 0.0796(15) 0.6104(11) 0.195(2) 0.094(16) Uani 1 1 d . .
H8A H 0.140550 0.522365 0.210840 0.142 Uiso 1 1 calc R U
H8B H 0.109125 0.647363 0.123206 0.142 Uiso 1 1 calc R U
H8C H -0.036829 0.589718 0.195640 0.142 Uiso 1 1 calc R U
C9 C 0.0260(9) 0.7781(9) 0.7962(18) 0.056(11) Uani 1 1 d . .
H9A H -0.093538 0.768480 0.793055 0.067 Uiso 1 1 calc R U
H9B H 0.056924 0.816188 0.869421 0.067 Uiso 1 1 calc R U
C10 C 0.0770(15) 0.8812(9) 0.711(2) 0.060(13) Uani 1 1 d . .
H10A H 0.053155 0.841254 0.638073 0.089 Uiso 1 1 calc R U
H10B H 0.193723 0.899099 0.718751 0.089 Uiso 1 1 calc R U
H10C H 0.017902 0.971441 0.719563 0.089 Uiso 1 1 calc R U
N1 N 0.0573(9) 0.8638(8) 0.2535(17) 0.051(8) Uani 1 1 d . .
H1A H 0.097902 0.926398 0.303980 0.076 Uiso 1 1 calc R U
H1B H -0.052759 0.864382 0.255538 0.076 Uiso 1 1 calc R U
H1C H 0.089525 0.889979 0.185601 0.076 Uiso 1 1 calc R U
N2 N 0.1017(8) 0.6324(7) 0.7819(15) 0.034(7) Uani 1 1 d . .
H2A H 0.209982 0.638022 0.796291 0.051 Uiso 1 1 calc R U
H2B H 0.084728 0.602048 0.711821 0.051 Uiso 1 1 calc R U
H2C H 0.056050 0.569385 0.828904 0.051 Uiso 1 1 calc R U

loop_
_atom_site_aniso_label
_atom_site_aniso_U_11
_atom_site_aniso_U_22
_atom_site_aniso_U_33
_atom_site_aniso_U_23
_atom_site_aniso_U_13
_atom_site_aniso_U_12
Cr1 0.0236(3) 0.0307(4) 0.021(3) -0.0009(7) 0.0018(6) -0.0001(4)
Na1 0.0306(9) 0.0327(9) 0.025(8) -0.0012(19) -0.0004(16) -0.0028(10)
C1 0.032(3) 0.042(4) 0.06(3) -0.006(5) -0.010(5) 0.006(3)
C2 0.028(3) 0.041(3) 0.009(19) 0.004(5) -0.005(6) 0.000(2)
C3 0.035(3) 0.043(3) 0.07(3) -0.010(6) 0.009(6) -0.013(3)
C4 0.026(3) 0.053(4) 0.03(2) -0.007(7) -0.001(6) -0.004(3)
C5 0.032(3) 0.038(3) 0.07(3) -0.006(5) 0.010(5) -0.007(3)
C6 0.032(3) 0.039(3) 0.05(3) -0.002(5) -0.002(5) 0.007(3)
O1 0.0304(19) 0.040(2) 0.034(18) -0.007(3) 0.002(4) 0.0060(18)
O2 0.036(2) 0.045(3) 0.07(2) -0.006(4) -0.005(4) 0.009(2)
O3 0.031(2) 0.049(3) 0.014(17) 0.001(4) 0.001(5) -0.005(2)
O4 0.037(3) 0.057(3) 0.013(18) -0.001(4) 0.006(5) -0.002(2)
O5 0.0275(17) 0.033(2) 0.036(17) 0.000(3) 0.005(3) -0.0046(16)
O7 0.027(2) 0.047(2) 0.024(19) -0.001(5) 0.004(5) -0.001(2)
O8 0.037(3) 0.069(4) 0.03(2) 0.006(5) -0.002(5) -0.005(3)
O9 0.0307(19) 0.036(2) 0.046(18) -0.007(3) 0.007(4) -0.0047(17)
O10 0.050(3) 0.043(2) 0.05(2) -0.013(4) 0.012(5) -0.014(2)
O11 0.036(2) 0.039(2) 0.012(18) -0.003(4) -0.008(4) 0.0059(19)
O12 0.038(2) 0.041(2) 0.04(2) -0.004(4) 0.000(4) 0.0099(19)
C7 0.048(4) 0.045(4) 0.08(4) 0.005(7) 0.006(8) -0.003(3)
C8 0.068(6) 0.055(5) 0.16(5) -0.030(10) 0.005(12) -0.007(5)
C9 0.039(4) 0.057(5) 0.07(4) -0.013(7) 0.006(7) -0.001(3)
C10 0.073(6) 0.043(4) 0.06(4) 0.006(7) -0.008(10) -0.002(4)
N1 0.046(3) 0.049(4) 0.06(3) -0.001(6) 0.013(6) -0.014(3)
N2 0.037(3) 0.050(4) 0.01(2) 0.003(5) -0.008(5) -0.009(3)

loop_
_atom_type_symbol
_atom_type_description
_atom_type_scat_dispersion_real
_atom_type_scat_dispersion_imag
_atom_type_scat_source
C C -0.0001 0.0005 'International Tables Vol C Tables 4.2.6.8 and 6.1.1.4'
H H 0.0000 0.0000 'International Tables Vol C Tables 4.2.6.8 and 6.1.1.4'
N N 0.0006 0.0010 'International Tables Vol C Tables 4.2.6.8 and 6.1.1.4'
O O 0.0018 0.0018 'International Tables Vol C Tables 4.2.6.8 and 6.1.1.4'
Na Na 0.0097 0.0079 'International Tables Vol C Tables 4.2.6.8 and 6.1.1.4'
Cr Cr 0.1612 0.2220 'International Tables Vol C Tables 4.2.6.8 and 6.1.1.4'

loop_
_geom_angle_atom_site_label_1
_geom_angle_atom_site_label_2
_geom_angle_atom_site_label_3
_geom_angle
_geom_angle_site_symmetry_1
_geom_angle_site_symmetry_3
O7 Cr1 O3 178.4(3) . .
O7 Cr1 O9 89.1(4) . .
O3 Cr1 O9 92.4(4) . .
O7 Cr1 O5 89.6(4) . .
O3 Cr1 O5 88.9(3) . .
O9 Cr1 O5 178.7(4) . .
O7 Cr1 O1 91.3(4) . .
O3 Cr1 O1 88.5(4) . .
O9 Cr1 O1 89.2(3) . .
O5 Cr1 O1 91.3(3) . .
O7 Cr1 O11 89.1(4) . .
O3 Cr1 O11 91.2(4) . .
O9 Cr1 O11 90.4(3) . .
O5 Cr1 O11 89.2(3) . .
O1 Cr1 O11 179.4(3) . .
O6 Na1 O10 174.6(4) . 1_445
O6 Na1 O4 92.1(4) . 2_465
O10 Na1 O4 91.5(5) 1_445 2_465
O6 Na1 O8 91.7(5) . 2_464
O10 Na1 O8 85.2(4) 1_445 2_464
O4 Na1 O8 171.3(3) 2_465 2_464
O6 Na1 O2 84.7(3) . 1_455
O10 Na1 O2 91.1(3) 1_445 1_455
O4 Na1 O2 91.2(5) 2_465 1_455
O8 Na1 O2 97.0(4) 2_464 1_455
O6 Na1 O12 94.4(3) . 1_545
O10 Na1 O12 89.8(2) 1_445 1_545
O4 Na1 O12 88.5(4) 2_465 1_545
O8 Na1 O12 83.3(4) 2_464 1_545
O2 Na1 O12 179.1(3) 1_455 1_545
O6 Na1 C2 105.9(5) . 2_465
O10 Na1 C2 76.7(4) 1_445 2_465
O4 Na1 C2 19.7(3) 2_465 2_465
O8 Na1 C2 161.3(3) 2_464 2_465
O2 Na1 C2 78.8(4) 1_455 2_465
O12 Na1 C2 101.2(4) 1_545 2_465
O2 C1 O1 124.4(16) . .
O2 C1 H1 117.8 . .
O1 C1 H1 117.8 . .
O4 C2 O3 124.8(10) . .
O4 C2 Na1 42.9(9) . 2_564
O3 C2 Na1 167.7(9) . 2_564
O4 C2 H2 117.6 . .
O3 C2 H2 117.6 . .
Na1 C2 H2 74.7 2_564 .
O6 C3 O5 122.8(11) . .
O6 C3 H3 118.6 . .
O5 C3 H3 118.6 . .
O8 C4 O7 126.4(11) . .
O8 C4 H4 116.8 . .
O7 C4 H4 116.8 . .
O10 C5 O9 123.8(13) . .
O10 C5 H5 118.1 . .
O9 C5 H5 118.1 . .
O12 C6 O11 122.9(14) . .
O12 C6 H6 118.6 . .
O11 C6 H6 118.6 . .
C1 O1 Cr1 127.2(11) . .
C1 O2 Na1 119.0(10) . 1_655
C2 O3 Cr1 126.2(7) . .
C2 O4 Na1 117.4(9) . 2_564
C3 O5 Cr1 124.9(8) . .
C3 O6 Na1 127.6(10) . .
C4 O7 Cr1 128.6(8) . .
C4 O8 Na1 118.1(10) . 2_565
C5 O9 Cr1 127.9(8) . .
C5 O10 Na1 122.1(8) . 1_665
C6 O11 Cr1 126.2(10) . .
C6 O12 Na1 118.7(8) . 1_565
C8 C7 N1 114.5(17) . .
C8 C7 H7A 108.6 . .
N1 C7 H7A 108.6 . .
C8 C7 H7B 108.6 . .
N1 C7 H7B 108.6 . .
H7A C7 H7B 107.6 . .
C7 C8 H8A 109.5 . .
C7 C8 H8B 109.5 . .
H8A C8 H8B 109.5 . .
C7 C8 H8C 109.5 . .
H8A C8 H8C 109.5 . .
H8B C8 H8C 109.5 . .
C10 C9 N2 112.3(13) . .
C10 C9 H9A 109.1 . .
N2 C9 H9A 109.1 . .
C10 C9 H9B 109.1 . .
N2 C9 H9B 109.1 . .
H9A C9 H9B 107.9 . .
C9 C10 H10A 109.5 . .
C9 C10 H10B 109.5 . .
H10A C10 H10B 109.5 . .
C9 C10 H10C 109.5 . .
H10A C10 H10C 109.5 . .
H10B C10 H10C 109.5 . .
C7 N1 H1A 109.5 . .
C7 N1 H1B 109.5 . .
H1A N1 H1B 109.5 . .
C7 N1 H1C 109.5 . .
H1A N1 H1C 109.5 . .
H1B N1 H1C 109.5 . .
C9 N2 H2A 109.5 . .
C9 N2 H2B 109.5 . .
H2A N2 H2B 109.5 . .
C9 N2 H2C 109.5 . .
H2A N2 H2C 109.5 . .
H2B N2 H2C 109.5 . .

loop_
_geom_bond_atom_site_label_1
_geom_bond_atom_site_label_2
_geom_bond_distance
_geom_bond_site_symmetry_2
Cr1 O7 1.966(15) .
Cr1 O3 1.967(15) .
Cr1 O9 1.974(6) .
Cr1 O5 1.979(6) .
Cr1 O1 1.979(7) .
Cr1 O11 1.985(7) .
Na1 O6 2.357(8) .
Na1 O10 2.377(7) 1_445
Na1 O4 2.399(17) 2_465
Na1 O8 2.426(19) 2_464
Na1 O2 2.464(8) 1_455
Na1 O12 2.485(7) 1_545
Na1 C2 3.13(3) 2_465
C1 O2 1.240(14) .
C1 O1 1.272(11) .
C1 H1 0.9300 .
C2 O4 1.18(3) .
C2 O3 1.31(3) .
C2 H2 0.9300 .
C3 O6 1.229(12) .
C3 O5 1.285(8) .
C3 H3 0.9300 .
C4 O8 1.23(3) .
C4 O7 1.25(3) .
C4 H4 0.9300 .
C5 O10 1.210(12) .
C5 O9 1.280(9) .
C5 H5 0.9300 .
C6 O12 1.249(12) .
C6 O11 1.270(11) .
C6 H6 0.9300 .
C7 C8 1.42(3) .
C7 N1 1.461(12) .
C7 H7A 0.9700 .
C7 H7B 0.9700 .
C8 H8A 0.9600 .
C8 H8B 0.9600 .
C8 H8C 0.9600 .
C9 C10 1.45(2) .
C9 N2 1.478(11) .
C9 H9A 0.9700 .
C9 H9B 0.9700 .
C10 H10A 0.9600 .
C10 H10B 0.9600 .
C10 H10C 0.9600 .
N1 H1A 0.8900 .
N1 H1B 0.8900 .
N1 H1C 0.8900 .
N2 H2A 0.8900 .
N2 H2B 0.8900 .
N2 H2C 0.8900 .
